data_4337280
loop_
_publ_author_name
'Costes, Jean-Pierre'
'Duhayon, Carine'
'Vendier, Laure'

_publ_section_title
;
 Synthesis, structural characterization, and magnetic properties of a
 copper-gadolinium complex derived from a hydroxybenzohydrazide ligand.
;
_journal_issue 4
_journal_name_full 'Inorganic chemistry'
_journal_page_first 2181
_journal_page_last 2187
_journal_paper_doi 10.1021/ic4027283
_journal_volume 53
_journal_year 2014
_chemical_formula_moiety 'C74 H108 Cu2 Gd2 N4 O18'
_chemical_formula_sum 'C74 H108 Cu2 Gd2 N4 O18'
_chemical_formula_weight 1775.22
_space_group_IT_number 14
_symmetry_cell_setting monoclinic
_symmetry_space_group_name_Hall '-P 2yn'
_symmetry_space_group_name_H-M 'P 1 21/n 1'
_atom_sites_solution_hydrogens difmap
_atom_sites_solution_primary direct
_cell_angle_alpha 90
_cell_angle_beta 112.462(5)
_cell_angle_gamma 90
_cell_formula_units_Z 4
_cell_length_a 20.8730(11)
_cell_length_b 17.923(3)
_cell_length_c 26.0370(15)
_cell_measurement_reflns_used 9800
_cell_measurement_temperature 180
_cell_measurement_theta_max 30
_cell_measurement_theta_min 2
_cell_volume 9001.6(17)
_computing_cell_refinement 'CrysAlis, (Oxford Diffraction, 2002)'
_computing_data_collection 'Xcalibur, (Oxford Diffraction, 2002)'
_computing_data_reduction 'CrysAlis, (Oxford Diffraction, 2002)'
_computing_molecular_graphics 'CAMERON (Watkin et al., 1996)'
_computing_publication_material 'CRYSTALS (Betteridge et al., 2003)'
_computing_structure_refinement 'CRYSTALS (Betteridge et al., 2003)'
_computing_structure_solution 'SIR92 (Altomare et al., 1994)'
_diffrn_ambient_temperature 180
_diffrn_measured_fraction_theta_full 0.997
_diffrn_measured_fraction_theta_max 0.997
_diffrn_measurement_device Area
_diffrn_measurement_device_type 'Oxford Diffraction XCALIBUR'
_diffrn_measurement_method '\f & \w scans'
_diffrn_radiation_monochromator graphite
_diffrn_radiation_type 'Mo K\a'
_diffrn_radiation_wavelength 0.71073
_diffrn_reflns_av_R_equivalents 0.115
_diffrn_reflns_limit_h_max 24
_diffrn_reflns_limit_h_min -26
_diffrn_reflns_limit_k_max 22
_diffrn_reflns_limit_k_min 0
_diffrn_reflns_limit_l_max 32
_diffrn_reflns_limit_l_min 0
_diffrn_reflns_number 18371
_diffrn_reflns_theta_full 26.375
_diffrn_reflns_theta_max 26.375
_diffrn_reflns_theta_min 3.162
_diffrn_standards_number 0
_exptl_absorpt_coefficient_mu 1.979
_exptl_absorpt_correction_T_max 0.91
_exptl_absorpt_correction_T_min 0.76
_exptl_absorpt_correction_type multi-scan
_exptl_absorpt_process_details 'CrysAlis, (Oxford Diffraction, 2002)'
_exptl_crystal_colour 'dark purple'
_exptl_crystal_density_diffrn 1.310
_exptl_crystal_density_method 'not measured'
_exptl_crystal_description block
_exptl_crystal_F_000 3608
_exptl_crystal_size_max 0.250
_exptl_crystal_size_mid 0.170
_exptl_crystal_size_min 0.050
_platon_squeeze_details
;
;
_refine_diff_density_max 2.13
_refine_diff_density_min -1.39
_refine_ls_extinction_method None
_refine_ls_goodness_of_fit_ref 1.1365
_refine_ls_hydrogen_treatment mixed
_refine_ls_matrix_type full
_refine_ls_number_parameters 859
_refine_ls_number_reflns 6940
_refine_ls_number_restraints 38
_refine_ls_R_factor_all 0.1351
_refine_ls_R_factor_gt 0.0716
_refine_ls_shift/su_max 0.0069730
_refine_ls_shift/su_mean 0.0001383
_refine_ls_structure_factor_coef F
_refine_ls_weighting_details
;
 Method, part 1, Chebychev polynomial, (Watkin, 1994, Prince, 1982) 
 [weight] = 1.0/[A~0~*T~0~(x)+A~1~*T~1~(x) ... +A~n-1~]*T~n-1~(x)] 
 where A~i~ are the Chebychev coefficients listed below and x= Fcalc/Fmax 
 Method = Robust Weighting (Prince, 1982) 
 W = [weight] * [1-(deltaF/6*sigmaF)^2^]^2^ 
 A~i~ are: 
 9.55 -4.09 6.42 
;
_refine_ls_weighting_scheme calc
_refine_ls_wR_factor_all 0.1062
_refine_ls_wR_factor_gt 0.0795
_refine_ls_wR_factor_ref 0.0694
_reflns_limit_h_max 24
_reflns_limit_h_min -26
_reflns_limit_k_max 22
_reflns_limit_k_min 0
_reflns_limit_l_max 32
_reflns_limit_l_min 0
_reflns_number_gt 8488
_reflns_number_total 18371
_reflns_threshold_expression I>2.0\s(I)
_oxford_refine_ls_r_factor_ref 0.0603
_oxford_reflns_number_all 18345
_oxford_reflns_threshold_expression_ref I>2.8\s(I)
_cod_data_source_file ic4027283_si_002.cif
_cod_data_source_block 3
_cod_original_sg_symbol_H-M 'P 1 21/n 1 '
_cod_database_code 4337280

loop_
_symmetry_equiv_pos_as_xyz
x,y,z
-x,-y,-z
-x+1/2,y+1/2,-z+1/2
x+1/2,-y+1/2,z+1/2

loop_
_atom_site_label
_atom_site_type_symbol
_atom_site_fract_x
_atom_site_fract_y
_atom_site_fract_z
_atom_site_U_iso_or_equiv
_atom_site_occupancy
_atom_site_adp_type
_atom_site_refinement_flags_posn
Cu1 Cu 0.13085(8) 0.40631(10) 0.35690(6) 0.0380 1.0000 Uani .
Cu2 Cu 0.12161(8) 0.42205(9) 0.19457(6) 0.0363 1.0000 Uani .
Gd1 Gd 0.00504(3) 0.32099(4) 0.25095(3) 0.0352 1.0000 Uani .
Gd2 Gd 0.03296(3) 0.54102(4) 0.24457(3) 0.0338 1.0000 Uani .
C1 C 0.1800(5) 0.3007(7) 0.2949(5) 0.0295 1.0000 Uani .
C2 C 0.1630(6) 0.2528(8) 0.2486(5) 0.0358 1.0000 Uani .
C3 C 0.2134(7) 0.2160(8) 0.2366(6) 0.0424 1.0000 Uani .
C4 C 0.2827(8) 0.2262(10) 0.2723(7) 0.0586 1.0000 Uani .
C5 C 0.3003(6) 0.2695(9) 0.3189(6) 0.0454 1.0000 Uani .
C6 C 0.2476(6) 0.3082(8) 0.3308(6) 0.0401 1.0000 Uani .
C7 C 0.2691(8) 0.3515(8) 0.3821(5) 0.0425 1.0000 Uani .
C8 C 0.2044(8) 0.4656(9) 0.4556(5) 0.0453 1.0000 Uani .
C9 C 0.2242(8) 0.5108(8) 0.5084(5) 0.0492 1.0000 Uani .
C10 C 0.1736(10) 0.5540(10) 0.5143(7) 0.0674 1.0000 Uani .
C11 C 0.1904(11) 0.5994(14) 0.5616(8) 0.0932 1.0000 Uani .
C12 C 0.2575(12) 0.6014(12) 0.6005(8) 0.0796 1.0000 Uani .
C13 C 0.3060(10) 0.5564(10) 0.5941(7) 0.0656 1.0000 Uani .
C14 C 0.2912(8) 0.5100(10) 0.5478(6) 0.0578 1.0000 Uani .
C15 C 0.0689(8) 0.1920(9) 0.1755(6) 0.0531 1.0000 Uani .
C16 C 0.2052(7) 0.5135(7) 0.2895(5) 0.0356 1.0000 Uani .
C17 C 0.2076(7) 0.5622(7) 0.3324(5) 0.0339 1.0000 Uani .
C18 C 0.2681(6) 0.5863(7) 0.3712(6) 0.0349 1.0000 Uani .
C19 C 0.3304(7) 0.5597(8) 0.3699(6) 0.0438 1.0000 Uani .
C20 C 0.3309(6) 0.5164(9) 0.3277(6) 0.0478 1.0000 Uani .
C21 C 0.2682(6) 0.4907(7) 0.2855(5) 0.0354 1.0000 Uani .
C22 C 0.2719(7) 0.4453(7) 0.2417(6) 0.0382 1.0000 Uani .
C23 C 0.1683(7) 0.3462(8) 0.1277(6) 0.0400 1.0000 Uani .
C24 C 0.1687(8) 0.2977(8) 0.0818(6) 0.0492 1.0000 Uani .
C25 C 0.1094(9) 0.2580(9) 0.0489(6) 0.0587 1.0000 Uani .
C26 C 0.1112(11) 0.2124(10) 0.0067(6) 0.0723 1.0000 Uani .
C27 C 0.1691(12) 0.2055(11) -0.0051(7) 0.0777 1.0000 Uani .
C28 C 0.2286(10) 0.2425(9) 0.0262(7) 0.0598 1.0000 Uani .
C29 C 0.2305(9) 0.2888(9) 0.0714(6) 0.0521 1.0000 Uani .
C30 C 0.1361(9) 0.6411(11) 0.3658(7) 0.0713 1.0000 Uani .
C31 C -0.1641(8) 0.2679(10) 0.0758(6) 0.0568 1.0000 Uani .
C32 C -0.1114(8) 0.2205(10) 0.0626(6) 0.0609 1.0000 Uani .
C33 C -0.1799(14) 0.3395(14) 0.0401(8) 0.1313 1.0000 Uani .
C34 C -0.2298(13) 0.2201(15) 0.0608(11) 0.1271 1.0000 Uani .
C35 C -0.1358(7) 0.2926(9) 0.1371(5) 0.0493 1.0000 Uani .
C36 C -0.1814(6) 0.3061(8) 0.1634(5) 0.0407 1.0000 Uani .
C37 C -0.1642(6) 0.3363(7) 0.2162(5) 0.0327 1.0000 Uani .
C38 C -0.2179(8) 0.3485(8) 0.2427(6) 0.0475 1.0000 Uani .
C39 C -0.2040(9) 0.4220(9) 0.2744(8) 0.0703 1.0000 Uani .
C40 C -0.2123(9) 0.2828(10) 0.2790(8) 0.0711 1.0000 Uani .
C41 C -0.2917(9) 0.3541(10) 0.1986(8) 0.0761 1.0000 Uani .
C42 C -0.0710(8) 0.0831(8) 0.2594(7) 0.0585 1.0000 Uani .
C43 C -0.0684(15) 0.0225(16) 0.3017(12) 0.1454 1.0000 Uani .
C44 C -0.0344(11) 0.0481(11) 0.2250(11) 0.1170 1.0000 Uani .
C45 C -0.1446(9) 0.0984(14) 0.2228(11) 0.1269 1.0000 Uani .
C46 C -0.0391(8) 0.1558(8) 0.2853(7) 0.0458 1.0000 Uani .
C47 C -0.0254(8) 0.1728(10) 0.3404(7) 0.0633 1.0000 Uani .
C48 C 0.0047(8) 0.2366(9) 0.3660(5) 0.0468 1.0000 Uani D
C49 C 0.0154(9) 0.2550(11) 0.4254(5) 0.0771 1.0000 Uani D
C50 C -0.0189(19) 0.2009(18) 0.4524(13) 0.1426 0.5000 Uani D
C51 C 0.0911(10) 0.266(2) 0.4658(11) 0.1162 0.5000 Uani D
C52 C -0.0063(19) 0.3358(14) 0.4315(13) 0.1151 0.5000 Uani D
C53 C 0.0446(8) 0.6150(8) 0.0754(5) 0.0484 1.0000 Uani .
C54 C 0.1013(9) 0.5533(9) 0.0825(6) 0.0646 1.0000 Uani .
C55 C 0.0631(9) 0.6830(9) 0.0494(6) 0.0609 1.0000 Uani .
C56 C -0.0254(9) 0.5854(10) 0.0370(7) 0.0742 1.0000 Uani .
C57 C 0.0405(6) 0.6277(7) 0.1328(5) 0.0327 1.0000 Uani .
C58 C 0.0257(7) 0.7001(8) 0.1476(6) 0.0420 1.0000 Uani .
C59 C 0.0237(6) 0.7169(9) 0.1991(6) 0.0410 1.0000 Uani .
C60 C 0.0105(8) 0.7993(7) 0.2119(6) 0.0423 1.0000 Uani .
C61 C 0.0652(9) 0.8193(9) 0.2678(7) 0.0661 1.0000 Uani .
C62 C 0.0099(10) 0.8551(9) 0.1691(8) 0.0738 1.0000 Uani .
C63 C -0.0587(10) 0.7999(10) 0.2183(9) 0.0810 1.0000 Uani .
C64 C -0.1971(5) 0.5863(8) 0.1411(4) 0.0502 1.0000 Uani D
C65 C -0.1950(16) 0.6602(12) 0.1126(13) 0.0891 0.5000 Uani D
C66 C -0.197(2) 0.5247(15) 0.1003(14) 0.1181 0.5000 Uani D
C67 C -0.2653(12) 0.5760(19) 0.1505(15) 0.0949 0.5000 Uani D
C68 C -0.1344(7) 0.5751(7) 0.1953(5) 0.0366 1.0000 Uani D
C69 C -0.1364(6) 0.5996(8) 0.2463(6) 0.0397 1.0000 Uani .
C70 C -0.0828(7) 0.5941(9) 0.2976(6) 0.0481 1.0000 Uani .
C71 C -0.0925(7) 0.6123(9) 0.3522(6) 0.0477 1.0000 Uani .
C72 C -0.0546(8) 0.5515(11) 0.3954(6) 0.0694 1.0000 Uani .
C73 C -0.0570(9) 0.6893(11) 0.3714(8) 0.0768 1.0000 Uani .
C74 C -0.1689(7) 0.6157(11) 0.3463(7) 0.0722 1.0000 Uani .
C500 C -0.0463(13) 0.264(3) 0.4426(14) 0.1371 0.5000 Uani D
C510 C 0.062(2) 0.193(2) 0.4616(16) 0.1655 0.5000 Uani D
C520 C 0.068(2) 0.318(2) 0.4515(17) 0.1731 0.5000 Uani D
C650 C -0.1707(15) 0.6329(17) 0.1041(13) 0.0891 0.5000 Uani D
C660 C -0.215(2) 0.5092(12) 0.1135(15) 0.1181 0.5000 Uani D
C670 C -0.2651(12) 0.6172(18) 0.1427(15) 0.0949 0.5000 Uani D
N1 N 0.2271(6) 0.3876(7) 0.3981(4) 0.0432 1.0000 Uani .
N2 N 0.2532(6) 0.4250(7) 0.4486(4) 0.0457 1.0000 Uani .
N3 N 0.2181(6) 0.4178(7) 0.2032(5) 0.0426 1.0000 Uani .
N4 N 0.2265(5) 0.3760(6) 0.1614(4) 0.0375 1.0000 Uani .
O1 O 0.1270(4) 0.3341(5) 0.3018(4) 0.0432 1.0000 Uani .
O2 O 0.0915(4) 0.2487(5) 0.2191(3) 0.0419 1.0000 Uani .
O3 O 0.1424(5) 0.4668(6) 0.4203(4) 0.0486 1.0000 Uani .
O4 O 0.3411(7) 0.4696(8) 0.5435(5) 0.0938 1.0000 Uani .
O5 O 0.1427(4) 0.4915(5) 0.2542(4) 0.0433 1.0000 Uani .
O6 O 0.1416(5) 0.5839(6) 0.3274(4) 0.0463 1.0000 Uani .
O7 O 0.1090(5) 0.3576(5) 0.1318(4) 0.0468 1.0000 Uani .
O8 O 0.2919(6) 0.3240(7) 0.1024(5) 0.0645 1.0000 Uani .
O9 O 0.0394(4) 0.4359(5) 0.3059(3) 0.0361 1.0000 Uani .
O10 O 0.0287(4) 0.4202(5) 0.1963(3) 0.0345 1.0000 Uani .
O11 O -0.0707(4) 0.3029(5) 0.1591(4) 0.0441 1.0000 Uani .
O12 O -0.1013(5) 0.3545(6) 0.2482(4) 0.0483 1.0000 Uani .
O13 O -0.0235(5) 0.1976(6) 0.2523(4) 0.0507 1.0000 Uani .
O14 O 0.0244(5) 0.2904(6) 0.3439(4) 0.0511 1.0000 Uani .
O15 O 0.0481(5) 0.5706(5) 0.1620(4) 0.0444 1.0000 Uani .
O16 O 0.0344(5) 0.6693(5) 0.2385(4) 0.0446 1.0000 Uani .
O17 O -0.0823(4) 0.5453(5) 0.1915(3) 0.0405 1.0000 Uani .
O18 O -0.0229(5) 0.5732(5) 0.3037(3) 0.0364 1.0000 Uani .
H31 H 0.2009 0.1849 0.2057 0.0481 1.0000 Uiso .
H41 H 0.3174 0.2025 0.2646 0.0700 1.0000 Uiso R
H51 H 0.3464 0.2744 0.3431 0.0609 1.0000 Uiso R
H71 H 0.3161 0.3527 0.4047 0.0501 1.0000 Uiso R
H101 H 0.1283 0.5539 0.4872 0.0910 1.0000 Uiso R
H111 H 0.1571 0.6290 0.5674 0.1081 1.0000 Uiso R
H121 H 0.2692 0.6334 0.6309 0.0961 1.0000 Uiso R
H131 H 0.3509 0.5566 0.6214 0.0781 1.0000 Uiso R
H151 H 0.0892 0.2021 0.1487 0.0750 1.0000 Uiso R
H152 H 0.0192 0.1939 0.1580 0.0751 1.0000 Uiso R
H153 H 0.0832 0.1435 0.1915 0.0749 1.0000 Uiso R
H181 H 0.2685 0.6206 0.3986 0.0440 1.0000 Uiso R
H191 H 0.3723 0.5717 0.3985 0.0579 1.0000 Uiso R
H201 H 0.3731 0.5029 0.3259 0.0541 1.0000 Uiso R
H221 H 0.3152 0.4343 0.2412 0.0442 1.0000 Uiso R
H251 H 0.0690 0.2632 0.0557 0.0691 1.0000 Uiso R
H261 H 0.0717 0.1855 -0.0147 0.0870 1.0000 Uiso R
H271 H 0.1688 0.1747 -0.0340 0.0981 1.0000 Uiso R
H281 H 0.2676 0.2382 0.0175 0.0801 1.0000 Uiso R
H301 H 0.1503 0.6208 0.4025 0.1070 1.0000 Uiso R
H302 H 0.0891 0.6581 0.3539 0.1071 1.0000 Uiso R
H303 H 0.1655 0.6826 0.3660 0.1070 1.0000 Uiso R
H321 H -0.0982 0.1785 0.0875 0.0921 1.0000 Uiso R
H322 H -0.0715 0.2507 0.0677 0.0920 1.0000 Uiso R
H323 H -0.1309 0.2030 0.0249 0.0920 1.0000 Uiso R
H331 H -0.1912 0.3275 0.0018 0.1720 1.0000 Uiso R
H332 H -0.2181 0.3651 0.0442 0.1719 1.0000 Uiso R
H333 H -0.1397 0.3709 0.0532 0.1719 1.0000 Uiso R
H341 H -0.2672 0.2533 0.0577 0.1910 1.0000 Uiso R
H342 H -0.2399 0.1949 0.0260 0.1910 1.0000 Uiso R
H343 H -0.2241 0.1840 0.0896 0.1910 1.0000 Uiso R
H361 H -0.2281 0.2938 0.1436 0.0460 1.0000 Uiso R
H391 H -0.2387 0.4306 0.2895 0.1029 1.0000 Uiso R
H392 H -0.2060 0.4619 0.2491 0.1030 1.0000 Uiso R
H393 H -0.1589 0.4213 0.3039 0.1029 1.0000 Uiso R
H401 H -0.1664 0.2815 0.3073 0.1009 1.0000 Uiso R
H402 H -0.2218 0.2380 0.2572 0.1008 1.0000 Uiso R
H403 H -0.2458 0.2876 0.2957 0.1012 1.0000 Uiso R
H411 H -0.3224 0.3730 0.2150 0.1100 1.0000 Uiso R
H412 H -0.2913 0.3876 0.1699 0.1100 1.0000 Uiso R
H413 H -0.3075 0.3058 0.1828 0.1100 1.0000 Uiso R
H431 H -0.0757 -0.0252 0.2836 0.2170 1.0000 Uiso R
H432 H -0.1044 0.0320 0.3153 0.2170 1.0000 Uiso R
H433 H -0.0241 0.0233 0.3319 0.2170 1.0000 Uiso R
H441 H -0.0505 0.0727 0.1896 0.1611 1.0000 Uiso R
H442 H 0.0149 0.0542 0.2432 0.1610 1.0000 Uiso R
H443 H -0.0454 -0.0042 0.2196 0.1610 1.0000 Uiso R
H451 H -0.1678 0.1234 0.2434 0.1820 1.0000 Uiso R
H452 H -0.1680 0.0524 0.2083 0.1820 1.0000 Uiso R
H453 H -0.1451 0.1296 0.1926 0.1820 1.0000 Uiso R
H471 H -0.0381 0.1379 0.3615 0.0731 1.0000 Uiso R
H502 H -0.0174 0.2222 0.4862 0.1712 0.5000 Uiso R
H503 H 0.0057 0.1549 0.4599 0.1712 0.5000 Uiso R
H512 H 0.0918 0.2795 0.5013 0.1393 0.5000 Uiso R
H513 H 0.1116 0.3043 0.4522 0.1393 0.5000 Uiso R
H522 H 0.0009 0.3449 0.4692 0.1381 0.5000 Uiso R
H523 H 0.0207 0.3698 0.4202 0.1381 0.5000 Uiso R
H541 H 0.0884 0.5084 0.0965 0.0990 1.0000 Uiso R
H542 H 0.1050 0.5431 0.0475 0.0990 1.0000 Uiso R
H543 H 0.1447 0.5715 0.1088 0.0990 1.0000 Uiso R
H551 H 0.1065 0.7030 0.0745 0.0860 1.0000 Uiso R
H552 H 0.0272 0.7201 0.0429 0.0860 1.0000 Uiso R
H553 H 0.0668 0.6704 0.0147 0.0860 1.0000 Uiso R
H561 H -0.0615 0.6158 0.0403 0.1170 1.0000 Uiso R
H562 H -0.0303 0.5351 0.0480 0.1170 1.0000 Uiso R
H563 H -0.0290 0.5853 -0.0008 0.1171 1.0000 Uiso R
H581 H 0.0175 0.7382 0.1215 0.0491 1.0000 Uiso R
H611 H 0.0570 0.8687 0.2786 0.1039 1.0000 Uiso R
H612 H 0.1099 0.8174 0.2656 0.1040 1.0000 Uiso R
H613 H 0.0633 0.7836 0.2949 0.1040 1.0000 Uiso R
H621 H -0.0298 0.8463 0.1354 0.1151 1.0000 Uiso R
H622 H 0.0075 0.9046 0.1825 0.1150 1.0000 Uiso R
H623 H 0.0517 0.8499 0.1622 0.1150 1.0000 Uiso R
H631 H -0.0671 0.8486 0.2301 0.1260 1.0000 Uiso R
H632 H -0.0587 0.7632 0.2455 0.1260 1.0000 Uiso R
H633 H -0.0947 0.7884 0.1829 0.1260 1.0000 Uiso R
H651 H -0.1935 0.7000 0.1372 0.1045 0.5000 Uiso R
H652 H -0.2346 0.6658 0.0791 0.1045 0.5000 Uiso R
H653 H -0.1543 0.6611 0.1046 0.1045 0.5000 Uiso R
H661 H -0.1556 0.5272 0.0925 0.1393 0.5000 Uiso R
H662 H -0.2359 0.5321 0.0669 0.1393 0.5000 Uiso R
H663 H -0.1994 0.4771 0.1153 0.1393 0.5000 Uiso R
H671 H -0.2657 0.5292 0.1674 0.1115 0.5000 Uiso R
H672 H -0.2681 0.6150 0.1743 0.1115 0.5000 Uiso R
H673 H -0.3038 0.5790 0.1160 0.1115 0.5000 Uiso R
H691 H -0.1778 0.6204 0.2456 0.0490 1.0000 Uiso R
H721 H -0.0059 0.5526 0.4031 0.1060 1.0000 Uiso R
H722 H -0.0732 0.5036 0.3804 0.1059 1.0000 Uiso R
H723 H -0.0614 0.5599 0.4294 0.1059 1.0000 Uiso R
H731 H -0.0578 0.7015 0.4072 0.1120 1.0000 Uiso R
H732 H -0.0827 0.7260 0.3446 0.1120 1.0000 Uiso R
H733 H -0.0099 0.6875 0.3739 0.1120 1.0000 Uiso R
H741 H -0.1890 0.5667 0.3373 0.1040 1.0000 Uiso R
H742 H -0.1712 0.6325 0.3805 0.1040 1.0000 Uiso R
H743 H -0.1928 0.6499 0.3168 0.1039 1.0000 Uiso R
H5002 H -0.0312 0.2778 0.4806 0.1646 0.5000 Uiso R
H5003 H -0.0681 0.2163 0.4376 0.1646 0.5000 Uiso R
H5101 H 0.0419 0.1448 0.4525 0.1726 0.5000 Uiso R
H5102 H 0.0709 0.2037 0.4994 0.1726 0.5000 Uiso R
H5103 H 0.1047 0.1939 0.4561 0.1726 0.5000 Uiso R
H5201 H 0.0719 0.3246 0.4886 0.1817 0.5000 Uiso R
H5202 H 0.0508 0.3618 0.4306 0.1817 0.5000 Uiso R
H5203 H 0.1130 0.3070 0.4514 0.1817 0.5000 Uiso R
H6501 H -0.1289 0.6120 0.1042 0.1045 0.5000 Uiso R
H6502 H -0.1625 0.6827 0.1175 0.1045 0.5000 Uiso R
H6503 H -0.2048 0.6328 0.0673 0.1045 0.5000 Uiso R
H6601 H -0.1745 0.4877 0.1113 0.1393 0.5000 Uiso R
H6602 H -0.2497 0.5138 0.0773 0.1393 0.5000 Uiso R
H6603 H -0.2314 0.4782 0.1354 0.1393 0.5000 Uiso R
H6701 H -0.2571 0.6654 0.1591 0.1115 0.5000 Uiso R
H6702 H -0.2993 0.6203 0.1060 0.1115 0.5000 Uiso R
H6703 H -0.2809 0.5847 0.1642 0.1115 0.5000 Uiso R
H1 H 0.0128 0.4436 0.3238 0.0432 1.0000 Uiso R
H2 H -0.0026 0.4212 0.1631 0.0407 1.0000 Uiso R
H511 H 0.1162 0.2207 0.4688 0.1393 0.5000 Uiso R
H5001 H -0.0776 0.2998 0.4198 0.1646 0.5000 Uiso R
H501 H -0.0657 0.1926 0.4282 0.1712 0.5000 Uiso R
H521 H -0.0540 0.3425 0.4089 0.1381 0.5000 Uiso R

loop_
_atom_site_aniso_label
_atom_site_aniso_U_11
_atom_site_aniso_U_22
_atom_site_aniso_U_33
_atom_site_aniso_U_23
_atom_site_aniso_U_13
_atom_site_aniso_U_12
Cu1 0.0364(9) 0.0413(10) 0.0343(9) -0.0004(8) 0.0113(7) 0.0031(8)
Cu2 0.0357(9) 0.0406(10) 0.0320(8) -0.0062(8) 0.0122(7) 0.0008(8)
Gd1 0.0321(4) 0.0369(4) 0.0358(3) -0.0048(3) 0.0122(3) -0.0020(3)
Gd2 0.0326(3) 0.0371(4) 0.0346(3) -0.0038(3) 0.0162(3) 0.0015(3)
C1 0.012(6) 0.043(8) 0.031(7) -0.013(6) 0.006(5) -0.009(5)
C2 0.028(7) 0.043(8) 0.031(7) 0.000(6) 0.006(6) -0.003(6)
C3 0.037(8) 0.047(9) 0.043(8) 0.004(7) 0.015(7) 0.008(7)
C4 0.040(9) 0.064(11) 0.076(12) 0.002(10) 0.027(9) 0.003(8)
C5 0.011(6) 0.065(11) 0.047(9) 0.014(8) -0.003(6) 0.004(6)
C6 0.032(7) 0.042(9) 0.043(8) 0.006(7) 0.011(6) 0.008(6)
C7 0.047(8) 0.038(8) 0.032(7) 0.003(6) 0.002(7) -0.015(7)
C8 0.069(10) 0.038(9) 0.035(7) 0.001(7) 0.026(7) -0.004(8)
C9 0.079(11) 0.039(8) 0.021(7) 0.002(6) 0.010(7) -0.005(8)
C10 0.096(14) 0.059(12) 0.062(11) -0.011(9) 0.046(10) -0.008(10)
C11 0.086(14) 0.14(2) 0.066(12) -0.049(13) 0.044(12) -0.023(14)
C12 0.124(18) 0.085(15) 0.057(11) -0.015(11) 0.064(13) -0.036(14)
C13 0.077(12) 0.055(12) 0.051(10) -0.001(8) 0.010(9) -0.022(10)
C14 0.053(10) 0.071(12) 0.037(9) 0.016(8) 0.002(7) 0.006(9)
C15 0.060(9) 0.053(10) 0.064(10) -0.003(8) 0.044(8) 0.006(8)
C16 0.042(8) 0.037(8) 0.041(8) 0.013(6) 0.030(7) 0.002(6)
C17 0.042(8) 0.028(8) 0.030(7) 0.010(6) 0.011(6) 0.004(6)
C18 0.028(7) 0.022(7) 0.051(8) 0.000(6) 0.011(6) -0.010(6)
C19 0.028(7) 0.051(10) 0.044(8) -0.002(7) 0.004(6) -0.001(6)
C20 0.021(7) 0.070(11) 0.049(9) -0.008(8) 0.009(6) -0.001(7)
C21 0.028(7) 0.035(8) 0.036(7) 0.001(6) 0.004(6) 0.000(6)
C22 0.034(7) 0.035(9) 0.047(8) 0.005(7) 0.016(7) 0.006(6)
C23 0.053(9) 0.037(8) 0.038(8) 0.006(6) 0.027(7) 0.013(7)
C24 0.068(10) 0.042(9) 0.043(8) -0.006(7) 0.028(8) 0.008(8)
C25 0.076(11) 0.062(11) 0.041(9) -0.005(8) 0.026(8) 0.016(9)
C26 0.112(15) 0.062(12) 0.036(9) -0.018(8) 0.021(10) 0.013(11)
C27 0.120(17) 0.070(13) 0.053(11) -0.014(10) 0.044(12) 0.013(13)
C28 0.104(14) 0.036(9) 0.058(10) 0.025(8) 0.051(10) 0.030(9)
C29 0.071(11) 0.054(10) 0.044(9) 0.009(8) 0.036(8) 0.010(9)
C30 0.071(11) 0.092(14) 0.046(10) -0.027(10) 0.017(9) 0.001(10)
C31 0.043(9) 0.067(12) 0.048(9) -0.009(8) 0.004(7) 0.000(8)
C32 0.059(10) 0.084(13) 0.052(9) -0.015(9) 0.035(8) 0.009(9)
C33 0.19(3) 0.15(2) 0.046(11) 0.022(13) 0.041(14) 0.10(2)
C34 0.126(8) 0.103(8) 0.139(10) -0.006(7) 0.037(7) 0.008(7)
C35 0.040(8) 0.075(11) 0.027(7) -0.010(7) 0.006(6) -0.007(8)
C36 0.020(6) 0.073(11) 0.025(7) -0.007(7) 0.003(5) -0.005(7)
C37 0.033(7) 0.035(8) 0.028(7) -0.012(6) 0.009(6) -0.006(6)
C38 0.056(9) 0.047(9) 0.059(9) -0.006(8) 0.044(8) 0.006(7)
C39 0.080(7) 0.060(7) 0.097(8) 0.006(6) 0.063(7) 0.006(6)
C40 0.080(7) 0.061(7) 0.098(8) 0.006(6) 0.063(7) 0.006(6)
C41 0.085(7) 0.066(7) 0.103(8) 0.006(6) 0.065(7) 0.006(6)
C42 0.058(8) 0.034(8) 0.071(10) -0.006(7) 0.011(7) 0.008(7)
C43 0.145(8) 0.121(8) 0.158(10) -0.006(7) 0.044(7) 0.008(7)
C44 0.088(15) 0.062(14) 0.21(3) -0.089(16) 0.070(17) -0.018(12)
C45 0.047(12) 0.12(2) 0.18(2) -0.059(19) 0.003(14) 0.010(13)
C46 0.052(9) 0.029(8) 0.058(10) -0.013(7) 0.022(8) 0.009(7)
C47 0.066(11) 0.055(11) 0.057(10) 0.011(9) 0.010(8) -0.023(9)
C48 0.053(9) 0.051(10) 0.036(8) 0.011(7) 0.017(7) 0.001(8)
C49 0.101(15) 0.082(14) 0.050(10) -0.003(10) 0.030(10) -0.021(12)
C50 0.101(15) 0.25(4) 0.062(10) -0.074(17) 0.020(10) -0.032(18)
C51 0.075(15) 0.23(4) 0.039(10) -0.028(17) 0.014(10) -0.009(18)
C52 0.073(15) 0.23(4) 0.039(10) -0.028(17) 0.014(10) -0.009(18)
C53 0.074(10) 0.039(9) 0.027(7) 0.005(6) 0.015(7) -0.013(8)
C54 0.101(13) 0.065(12) 0.038(8) -0.005(8) 0.038(9) 0.019(10)
C55 0.075(11) 0.066(11) 0.050(9) -0.015(9) 0.033(8) -0.030(9)
C56 0.084(13) 0.071(13) 0.063(11) -0.025(10) 0.023(10) -0.021(11)
C57 0.035(7) 0.022(7) 0.041(7) 0.002(6) 0.015(6) -0.007(6)
C58 0.058(9) 0.031(8) 0.041(8) 0.005(6) 0.023(7) -0.004(7)
C59 0.023(7) 0.054(10) 0.042(8) -0.021(7) 0.007(6) -0.010(6)
C60 0.065(9) 0.023(7) 0.054(9) 0.018(7) 0.039(8) 0.019(7)
C61 0.093(8) 0.026(6) 0.094(8) 0.006(6) 0.052(7) 0.019(5)
C62 0.101(8) 0.034(6) 0.102(8) 0.006(6) 0.055(7) 0.019(5)
C63 0.108(8) 0.041(6) 0.109(8) 0.006(6) 0.057(7) 0.019(5)
C64 0.044(8) 0.054(11) 0.046(9) 0.006(8) 0.010(7) 0.007(8)
C65 0.070(12) 0.099(17) 0.062(10) 0.013(12) -0.014(8) 0.014(11)
C66 0.099(12) 0.128(17) 0.091(10) 0.013(12) -0.003(8) 0.014(11)
C67 0.076(12) 0.105(17) 0.068(10) 0.013(12) -0.012(8) 0.014(11)
C68 0.048(9) 0.023(7) 0.044(8) -0.005(6) 0.023(7) 0.009(6)
C69 0.020(6) 0.039(8) 0.058(9) -0.004(7) 0.012(6) 0.005(6)
C70 0.039(8) 0.070(11) 0.040(8) -0.005(8) 0.020(7) 0.008(8)
C71 0.046(8) 0.058(10) 0.048(9) -0.017(8) 0.029(7) 0.002(8)
C72 0.067(10) 0.117(16) 0.029(7) -0.006(9) 0.023(7) 0.018(11)
C73 0.080(12) 0.087(15) 0.078(12) -0.034(11) 0.046(10) 0.001(11)
C74 0.036(8) 0.115(16) 0.074(11) -0.053(11) 0.032(8) -0.006(9)
C500 0.096(15) 0.25(4) 0.056(10) -0.074(17) 0.018(10) -0.032(18)
C510 0.124(15) 0.28(4) 0.085(10) -0.074(17) 0.028(10) -0.032(18)
C520 0.132(15) 0.28(4) 0.092(10) -0.074(17) 0.031(10) -0.032(18)
C650 0.070(12) 0.099(17) 0.062(10) 0.013(12) -0.014(8) 0.014(11)
C660 0.099(12) 0.128(17) 0.091(10) 0.013(12) -0.003(8) 0.014(11)
C670 0.076(12) 0.105(17) 0.068(10) 0.013(12) -0.012(8) 0.014(11)
N1 0.036(6) 0.055(8) 0.033(6) 0.002(6) 0.007(5) 0.006(6)
N2 0.053(8) 0.049(7) 0.025(6) 0.000(6) 0.004(5) -0.004(6)
N3 0.051(7) 0.046(8) 0.039(6) -0.005(6) 0.026(6) -0.001(6)
N4 0.039(6) 0.036(7) 0.034(6) -0.010(5) 0.009(5) -0.002(5)
O1 0.036(5) 0.049(6) 0.042(5) -0.012(5) 0.013(4) 0.004(5)
O2 0.036(5) 0.053(6) 0.033(5) -0.006(5) 0.010(4) 0.006(5)
O3 0.046(6) 0.061(7) 0.036(5) -0.007(5) 0.013(5) 0.003(5)
O4 0.070(8) 0.103(11) 0.083(9) -0.002(8) 0.000(7) 0.027(8)
O5 0.022(5) 0.049(6) 0.064(6) -0.003(5) 0.023(5) 0.011(4)
O6 0.037(5) 0.054(7) 0.057(6) 0.000(5) 0.029(5) -0.006(5)
O7 0.049(6) 0.049(6) 0.045(6) -0.006(5) 0.021(5) 0.002(5)
O8 0.064(7) 0.076(8) 0.067(7) 0.011(7) 0.040(6) 0.018(7)
O9 0.035(5) 0.045(6) 0.033(5) -0.002(4) 0.019(4) 0.001(4)
O10 0.038(5) 0.035(5) 0.024(4) -0.009(4) 0.006(4) -0.006(4)
O11 0.026(5) 0.057(7) 0.048(6) -0.010(5) 0.012(4) -0.005(4)
O12 0.053(6) 0.065(7) 0.041(5) -0.018(5) 0.033(5) -0.026(5)
O13 0.061(7) 0.049(6) 0.049(6) -0.010(5) 0.028(5) -0.005(5)
O14 0.058(6) 0.048(6) 0.039(5) -0.004(5) 0.010(5) -0.018(5)
O15 0.078(7) 0.030(5) 0.034(5) -0.008(4) 0.032(5) -0.003(5)
O16 0.069(6) 0.031(5) 0.041(5) -0.010(5) 0.029(5) 0.000(5)
O17 0.032(5) 0.054(6) 0.034(5) -0.003(5) 0.011(4) 0.015(5)
O18 0.044(5) 0.047(6) 0.027(4) -0.006(4) 0.023(4) 0.002(4)

loop_
_atom_type_symbol
_atom_type_scat_dispersion_real
_atom_type_scat_dispersion_imag
_atom_type_scat_Cromer_Mann_a1
_atom_type_scat_Cromer_Mann_b1
_atom_type_scat_Cromer_Mann_a2
_atom_type_scat_Cromer_Mann_b2
_atom_type_scat_Cromer_Mann_a3
_atom_type_scat_Cromer_Mann_b3
_atom_type_scat_Cromer_Mann_a4
_atom_type_scat_Cromer_Mann_b4
_atom_type_scat_Cromer_Mann_c
_atom_type_scat_source
C 0.0033 0.0016 2.3100 20.8439 1.0200 10.2075 1.5886 0.5687 0.8650 51.6512 0.2156 'International Tables Vol C 4.2.6.8 and 6.1.1.4'
H 0.0000 0.0000 0.4930 10.5109 0.3229 26.1257 0.1402 3.1424 0.0408 57.7998 0.0030 'International Tables Vol C 4.2.6.8 and 6.1.1.4'
Cu 0.3201 1.2651 13.3380 3.5828 7.1676 0.2470 5.6158 11.3966 1.6735 64.8126 1.1910 'International Tables Vol C 4.2.6.8 and 6.1.1.4'
Gd -0.1653 3.9035 25.0709 2.2534 19.0798 0.1820 13.8518 12.9331 3.5454 101.3980 2.4196 'International Tables Vol C 4.2.6.8 and 6.1.1.4'
N 0.0061 0.0033 12.2126 0.0057 3.1322 9.8933 2.0125 28.9975 1.1663 0.5826 -11.5290 'International Tables Vol C 4.2.6.8 and 6.1.1.4'
O 0.0106 0.0060 3.0485 13.2771 2.2868 5.7011 1.5463 0.3239 0.8670 32.9089 0.2508 'International Tables Vol C 4.2.6.8 and 6.1.1.4'

loop_
_geom_angle_atom_site_label_1
_geom_angle_atom_site_label_2
_geom_angle_atom_site_label_3
_geom_angle
_geom_angle_publ_flag
N1 Cu1 O1 92.1(4) yes
N1 Cu1 O3 81.7(5) yes
O1 Cu1 O3 171.0(4) yes
N1 Cu1 O9 169.2(4) yes
O1 Cu1 O9 85.6(4) yes
O3 Cu1 O9 101.7(4) yes
N3 Cu2 O5 91.4(4) yes
N3 Cu2 O7 82.8(4) yes
O5 Cu2 O7 172.9(4) yes
N3 Cu2 O10 172.0(4) yes
O5 Cu2 O10 85.2(3) yes
O7 Cu2 O10 101.1(4) yes
O1 Gd1 O2 60.3(3) yes
O1 Gd1 O9 65.3(3) yes
O2 Gd1 O9 121.4(3) yes
O1 Gd1 O10 80.9(3) yes
O2 Gd1 O10 81.8(3) yes
O9 Gd1 O10 69.5(3) yes
O1 Gd1 O11 138.0(3) yes
O2 Gd1 O11 83.4(3) yes
O9 Gd1 O11 130.3(3) yes
O10 Gd1 O11 73.2(3) yes
O1 Gd1 O12 144.3(3) yes
O2 Gd1 O12 155.4(3) yes
O9 Gd1 O12 82.0(3) yes
O10 Gd1 O12 101.6(3) yes
O11 Gd1 O12 74.5(3) yes
O1 Gd1 O13 108.3(3) yes
O2 Gd1 O13 75.0(3) yes
O9 Gd1 O13 145.1(3) yes
O10 Gd1 O13 145.3(3) yes
O11 Gd1 O13 78.7(3) yes
O1 Gd1 O14 74.1(3) yes
O2 Gd1 O14 110.1(3) yes
O9 Gd1 O14 72.5(3) yes
O10 Gd1 O14 140.6(3) yes
O11 Gd1 O14 143.4(3) yes
O12 Gd1 O13 89.9(3) yes
O12 Gd1 O14 82.9(3) yes
O13 Gd1 O14 72.8(3) yes
O5 Gd2 O6 61.3(3) yes
O5 Gd2 O9 80.4(3) yes
O6 Gd2 O9 82.6(3) yes
O5 Gd2 O10 64.9(3) yes
O6 Gd2 O10 122.2(3) yes
O9 Gd2 O10 69.0(3) yes
O5 Gd2 O15 73.7(3) yes
O6 Gd2 O15 108.4(3) yes
O9 Gd2 O15 141.2(3) yes
O10 Gd2 O15 74.0(3) yes
O5 Gd2 O16 110.0(3) yes
O6 Gd2 O16 74.3(3) yes
O9 Gd2 O16 144.7(3) yes
O10 Gd2 O16 146.3(3) yes
O15 Gd2 O16 72.7(3) yes
O5 Gd2 O17 146.1(3) yes
O6 Gd2 O17 152.5(3) yes
O9 Gd2 O17 101.8(3) yes
O10 Gd2 O17 84.1(3) yes
O15 Gd2 O17 85.3(3) yes
O5 Gd2 O18 136.6(3) yes
O6 Gd2 O18 82.9(3) yes
O9 Gd2 O18 71.0(3) yes
O10 Gd2 O18 128.2(3) yes
O15 Gd2 O18 145.5(3) yes
O16 Gd2 O17 87.9(4) yes
O16 Gd2 O18 79.7(3) yes
O17 Gd2 O18 73.3(3) yes
C2 C1 C6 120.0(11) yes
C2 C1 O1 116.0(10) yes
C6 C1 O1 123.9(11) yes
C1 C2 C3 121.5(11) yes
C1 C2 O2 111.8(11) yes
C3 C2 O2 126.8(12) yes
C2 C3 C4 118.0(14) yes
C2 C3 H31 120.0 no
C4 C3 H31 122.0 no
C3 C4 C5 121.6(14) yes
C3 C4 H41 119.3 no
C5 C4 H41 119.1 no
C4 C5 C6 119.9(12) yes
C4 C5 H51 120.8 no
C6 C5 H51 119.3 no
C5 C6 C1 118.9(12) yes
C5 C6 C7 117.6(12) yes
C1 C6 C7 123.5(12) yes
C6 C7 N1 123.9(13) yes
C6 C7 H71 118.1 no
N1 C7 H71 117.9 no
C9 C8 N2 117.7(13) yes
C9 C8 O3 119.9(14) yes
N2 C8 O3 122.5(13) yes
C8 C9 C10 116.9(14) yes
C8 C9 C14 121.1(15) yes
C10 C9 C14 122.0(15) yes
C9 C10 C11 118.8(18) yes
C9 C10 H101 120.9 no
C11 C10 H101 120.2 no
C10 C11 C12 120.2(20) yes
C10 C11 H111 121.3 no
C12 C11 H111 118.5 no
C11 C12 C13 119.4(18) yes
C11 C12 H121 120.2 no
C13 C12 H121 120.4 no
C12 C13 C14 122.0(17) yes
C12 C13 H131 118.9 no
C14 C13 H131 119.0 no
C13 C14 C9 117.5(17) yes
C13 C14 O4 118.8(15) yes
C9 C14 O4 123.8(16) yes
O2 C15 H151 109.5 no
O2 C15 H152 108.2 no
H151 C15 H152 110.2 no
O2 C15 H153 109.6 no
H151 C15 H153 109.6 no
H152 C15 H153 109.7 no
C17 C16 C21 119.0(12) yes
C17 C16 O5 117.4(11) yes
C21 C16 O5 123.6(12) yes
C16 C17 C18 122.2(13) yes
C16 C17 O6 111.4(11) yes
C18 C17 O6 126.3(12) yes
C17 C18 C19 119.0(13) yes
C17 C18 H181 120.7 no
C19 C18 H181 120.3 no
C18 C19 C20 120.9(12) yes
C18 C19 H191 119.9 no
C20 C19 H191 119.1 no
C19 C20 C21 121.5(12) yes
C19 C20 H201 119.5 no
C21 C20 H201 119.0 no
C20 C21 C16 117.1(12) yes
C20 C21 C22 119.0(12) yes
C16 C21 C22 123.9(12) yes
C21 C22 N3 123.1(12) yes
C21 C22 H221 118.8 no
N3 C22 H221 118.2 no
C24 C23 N4 119.4(12) yes
C24 C23 O7 117.3(13) yes
N4 C23 O7 123.2(12) yes
C23 C24 C25 121.0(13) yes
C23 C24 C29 120.3(14) yes
C25 C24 C29 118.7(13) yes
C24 C25 C26 120.0(16) yes
C24 C25 H251 119.2 no
C26 C25 H251 120.8 no
C25 C26 C27 122.0(19) yes
C25 C26 H261 119.5 no
C27 C26 H261 118.4 no
C26 C27 C28 120.3(16) yes
C26 C27 H271 120.3 no
C28 C27 H271 119.4 no
C27 C28 C29 120.3(16) yes
C27 C28 H281 119.9 no
C29 C28 H281 119.8 no
C28 C29 C24 118.7(16) yes
C28 C29 O8 118.3(14) yes
C24 C29 O8 123.0(13) yes
O6 C30 H301 109.8 no
O6 C30 H302 109.9 no
H301 C30 H302 109.2 no
O6 C30 H303 109.2 no
H301 C30 H303 109.5 no
H302 C30 H303 109.2 no
C32 C31 C33 109.4(15) yes
C32 C31 C34 106.3(16) yes
C33 C31 C34 110.2(17) yes
C32 C31 C35 111.7(12) yes
C33 C31 C35 107.2(15) yes
C34 C31 C35 112.1(16) yes
C31 C32 H321 109.2 no
C31 C32 H322 108.5 no
H321 C32 H322 109.7 no
C31 C32 H323 110.6 no
H321 C32 H323 109.5 no
H322 C32 H323 109.4 no
C31 C33 H331 110.5 no
C31 C33 H332 109.0 no
H331 C33 H332 109.8 no
C31 C33 H333 108.4 no
H331 C33 H333 109.8 no
H332 C33 H333 109.3 no
C31 C34 H341 107.2 no
C31 C34 H342 110.8 no
H341 C34 H342 109.5 no
C31 C34 H343 110.2 no
H341 C34 H343 109.6 no
H342 C34 H343 109.5 no
C31 C35 C36 119.8(12) yes
C31 C35 O11 115.4(12) yes
C36 C35 O11 124.7(12) yes
C35 C36 C37 126.0(12) yes
C35 C36 H361 116.7 no
C37 C36 H361 117.3 no
C36 C37 C38 122.8(12) yes
C36 C37 O12 123.3(11) yes
C38 C37 O12 113.9(11) yes
C37 C38 C39 110.2(12) yes
C37 C38 C40 106.3(12) yes
C39 C38 C40 112.8(14) yes
C37 C38 C41 111.6(12) yes
C39 C38 C41 106.1(13) yes
C40 C38 C41 109.9(14) yes
C38 C39 H391 110.0 no
C38 C39 H392 108.7 no
H391 C39 H392 108.7 no
C38 C39 H393 110.3 no
H391 C39 H393 109.8 no
H392 C39 H393 109.3 no
C38 C40 H401 108.7 no
C38 C40 H402 109.8 no
H401 C40 H402 110.6 no
C38 C40 H403 108.9 no
H401 C40 H403 110.0 no
H402 C40 H403 108.8 no
C38 C41 H411 109.9 no
C38 C41 H412 108.6 no
H411 C41 H412 109.4 no
C38 C41 H413 110.1 no
H411 C41 H413 109.3 no
H412 C41 H413 109.5 no
C43 C42 C44 104.1(17) yes
C43 C42 C45 109.6(19) yes
C44 C42 C45 109.0(17) yes
C43 C42 C46 113.9(17) yes
C44 C42 C46 112.8(14) yes
C45 C42 C46 107.4(14) yes
C42 C43 H431 108.9 no
C42 C43 H432 108.7 no
H431 C43 H432 109.7 no
C42 C43 H433 109.8 no
H431 C43 H433 109.8 no
H432 C43 H433 109.9 no
C42 C44 H441 107.8 no
C42 C44 H442 110.3 no
H441 C44 H442 109.6 no
C42 C44 H443 110.1 no
H441 C44 H443 109.4 no
H442 C44 H443 109.5 no
C42 C45 H451 110.1 no
C42 C45 H452 109.8 no
H451 C45 H452 109.3 no
C42 C45 H453 108.5 no
H451 C45 H453 109.5 no
H452 C45 H453 109.5 no
C42 C46 C47 122.5(15) yes
C42 C46 O13 113.2(13) yes
C47 C46 O13 124.3(14) yes
C46 C47 C48 124.8(15) yes
C46 C47 H471 117.9 no
C48 C47 H471 117.3 no
C47 C48 C49 123.2(14) yes
C47 C48 O14 126.0(12) yes
C49 C48 O14 110.7(13) yes
C48 C49 C50 114.9(16) yes
C48 C49 C51 116.1(16) yes
C50 C49 C51 107.65(10) yes
C48 C49 C52 112.0(17) yes
C50 C49 C52 109.88(10) yes
C51 C49 C52 94.33(10) yes
C48 C49 C500 120.8(17) yes
C51 C49 C500 123.1(19) yes
C48 C49 C510 106.3(20) yes
C52 C49 C510 139.1(18) yes
C500 C49 C510 107.64(10) yes
C48 C49 C520 114.2(19) yes
C50 C49 C520 130(2) yes
C500 C49 C520 109.89(10) yes
C510 C49 C520 94.32(10) yes
C49 C50 H502 108.5 no
C49 C50 H503 109.5 no
H502 C50 H503 109.5 no
C49 C50 H501 109.8 no
H502 C50 H501 109.8 no
H503 C50 H501 109.8 no
C49 C51 H512 109.2 no
C49 C51 H513 109.1 no
H512 C51 H513 109.5 no
C49 C51 H511 109.7 no
H512 C51 H511 109.7 no
H513 C51 H511 109.7 no
C49 C52 H522 109.4 no
C49 C52 H523 109.6 no
H522 C52 H523 109.5 no
C49 C52 H521 109.5 no
H522 C52 H521 109.4 no
H523 C52 H521 109.4 no
C54 C53 C55 108.1(13) yes
C54 C53 C56 108.8(13) yes
C55 C53 C56 109.5(13) yes
C54 C53 C57 107.8(11) yes
C55 C53 C57 115.6(12) yes
C56 C53 C57 107.0(12) yes
C53 C54 H541 109.0 no
C53 C54 H542 110.4 no
H541 C54 H542 109.7 no
C53 C54 H543 107.9 no
H541 C54 H543 109.8 no
H542 C54 H543 110.0 no
C53 C55 H551 109.3 no
C53 C55 H552 108.6 no
H551 C55 H552 109.2 no
C53 C55 H553 110.9 no
H551 C55 H553 109.4 no
H552 C55 H553 109.4 no
C53 C56 H561 109.5 no
C53 C56 H562 108.5 no
H561 C56 H562 109.3 no
C53 C56 H563 110.7 no
H561 C56 H563 109.6 no
H562 C56 H563 109.1 no
C53 C57 C58 119.7(12) yes
C53 C57 O15 115.3(11) yes
C58 C57 O15 125.0(12) yes
C57 C58 C59 123.4(13) yes
C57 C58 H581 117.9 no
C59 C58 H581 118.7 no
C58 C59 C60 118.9(13) yes
C58 C59 O16 124.4(13) yes
C60 C59 O16 116.6(11) yes
C59 C60 C61 107.4(11) yes
C59 C60 C62 115.1(12) yes
C61 C60 C62 110.4(14) yes
C59 C60 C63 106.5(12) yes
C61 C60 C63 107.1(13) yes
C62 C60 C63 110.0(13) yes
C60 C61 H611 110.3 no
C60 C61 H612 109.3 no
H611 C61 H612 109.5 no
C60 C61 H613 108.8 no
H611 C61 H613 109.5 no
H612 C61 H613 109.5 no
C60 C62 H621 109.2 no
C60 C62 H622 109.3 no
H621 C62 H622 109.6 no
C60 C62 H623 109.0 no
H621 C62 H623 110.0 no
H622 C62 H623 109.6 no
C60 C63 H631 109.8 no
C60 C63 H632 110.0 no
H631 C63 H632 109.5 no
C60 C63 H633 108.7 no
H631 C63 H633 109.2 no
H632 C63 H633 109.7 no
C65 C64 C66 106.15(10) yes
C65 C64 C67 112.27(10) yes
C66 C64 C67 105.88(10) yes
C65 C64 C68 113.0(15) yes
C66 C64 C68 108.3(18) yes
C67 C64 C68 110.8(15) yes
C67 C64 C650 137.8(16) yes
C68 C64 C650 105.5(15) yes
C65 C64 C660 127(2) yes
C68 C64 C660 106.4(18) yes
C650 C64 C660 106.14(10) yes
C66 C64 C670 122(2) yes
C68 C64 C670 119.8(15) yes
C650 C64 C670 112.29(10) yes
C660 C64 C670 105.89(10) yes
C64 C65 H651 108.8 no
C64 C65 H652 111.3 no
H651 C65 H652 109.5 no
C64 C65 H653 108.3 no
H651 C65 H653 109.5 no
H652 C65 H653 109.5 no
C64 C66 H661 111.0 no
C64 C66 H662 107.5 no
H661 C66 H662 109.5 no
C64 C66 H663 110.0 no
H661 C66 H663 109.5 no
H662 C66 H663 109.5 no
C64 C67 H671 110.6 no
C64 C67 H672 107.8 no
H671 C67 H672 109.5 no
C64 C67 H673 110.0 no
H671 C67 H673 109.5 no
H672 C67 H673 109.5 no
C64 C68 C69 120.3(11) yes
C64 C68 O17 116.7(11) yes
C69 C68 O17 123.0(11) yes
C68 C69 C70 125.7(12) yes
C68 C69 H691 117.6 no
C70 C69 H691 116.6 no
C69 C70 C71 122.2(12) yes
C69 C70 O18 123.0(12) yes
C71 C70 O18 114.8(12) yes
C70 C71 C72 108.1(12) yes
C70 C71 C73 105.7(12) yes
C72 C71 C73 110.0(13) yes
C70 C71 C74 114.2(12) yes
C72 C71 C74 108.7(14) yes
C73 C71 C74 110.1(13) yes
C71 C72 H721 110.1 no
C71 C72 H722 108.5 no
H721 C72 H722 109.6 no
C71 C72 H723 110.2 no
H721 C72 H723 108.8 no
H722 C72 H723 109.6 no
C71 C73 H731 109.4 no
C71 C73 H732 108.0 no
H731 C73 H732 109.7 no
C71 C73 H733 109.9 no
H731 C73 H733 109.8 no
H732 C73 H733 110.0 no
C71 C74 H741 109.1 no
C71 C74 H742 109.7 no
H741 C74 H742 109.8 no
C71 C74 H743 107.9 no
H741 C74 H743 110.1 no
H742 C74 H743 110.2 no
C49 C500 H5002 110.6 no
C49 C500 H5003 106.2 no
H5002 C500 H5003 109.5 no
C49 C500 H5001 110.1 no
H5002 C500 H5001 110.2 no
H5003 C500 H5001 110.2 no
C49 C510 H5101 112.5 no
C49 C510 H5102 108.2 no
H5101 C510 H5102 109.5 no
C49 C510 H5103 107.6 no
H5101 C510 H5103 109.5 no
H5102 C510 H5103 109.5 no
C49 C520 H5201 107.9 no
C49 C520 H5202 107.3 no
H5201 C520 H5202 109.5 no
C49 C520 H5203 112.0 no
H5201 C520 H5203 109.5 no
H5202 C520 H5203 109.5 no
C64 C650 H6501 109.6 no
C64 C650 H6502 109.9 no
H6501 C650 H6502 109.5 no
C64 C650 H6503 108.9 no
H6501 C650 H6503 109.5 no
H6502 C650 H6503 109.5 no
C64 C660 H6601 109.4 no
C64 C660 H6602 110.1 no
H6601 C660 H6602 109.5 no
C64 C660 H6603 109.0 no
H6601 C660 H6603 109.5 no
H6602 C660 H6603 109.5 no
C64 C670 H6701 109.4 no
C64 C670 H6702 109.9 no
H6701 C670 H6702 109.5 no
C64 C670 H6703 109.1 no
H6701 C670 H6703 109.5 no
H6702 C670 H6703 109.5 no
C7 N1 Cu1 127.5(10) yes
C7 N1 N2 118.8(11) yes
Cu1 N1 N2 113.3(9) yes
N1 N2 C8 110.6(11) yes
C22 N3 Cu2 129.3(9) yes
C22 N3 N4 119.1(11) yes
Cu2 N3 N4 111.5(8) yes
N3 N4 C23 112.6(10) yes
C1 O1 Gd1 130.3(7) yes
C1 O1 Cu1 127.5(7) yes
Gd1 O1 Cu1 102.2(4) yes
Gd1 O2 C15 122.5(7) yes
Gd1 O2 C2 121.6(7) yes
C15 O2 C2 115.1(10) yes
C8 O3 Cu1 111.9(9) yes
C16 O5 Gd2 127.6(8) yes
C16 O5 Cu2 127.9(8) yes
Gd2 O5 Cu2 104.1(4) yes
Gd2 O6 C30 120.4(8) yes
Gd2 O6 C17 121.3(8) yes
C30 O6 C17 117.6(11) yes
C23 O7 Cu2 109.8(8) yes
Gd1 O9 Gd2 109.6(3) yes
Gd1 O9 Cu1 99.3(4) yes
Gd2 O9 Cu1 117.0(4) yes
Gd1 O9 H1 110.2 no
Gd2 O9 H1 110.1 no
Cu1 O9 H1 110.1 no
Gd2 O10 Gd1 108.4(3) yes
Gd2 O10 Cu2 98.7(3) yes
Gd1 O10 Cu2 116.6(4) yes
Gd2 O10 H2 110.8 no
Gd1 O10 H2 110.8 no
Cu2 O10 H2 110.8 no
C35 O11 Gd1 132.2(8) yes
C37 O12 Gd1 133.5(8) yes
C46 O13 Gd1 135.6(9) yes
C48 O14 Gd1 133.1(8) yes
C57 O15 Gd2 135.4(8) yes
C59 O16 Gd2 135.5(8) yes
C68 O17 Gd2 135.9(8) yes
C70 O18 Gd2 135.6(8) yes

loop_
_geom_bond_atom_site_label_1
_geom_bond_atom_site_label_2
_geom_bond_distance
_geom_bond_publ_flag
Cu1 N1 1.910(11) yes
Cu1 O1 1.911(9) yes
Cu1 O3 1.912(9) yes
Cu1 O9 1.937(8) yes
Cu2 N3 1.941(11) yes
Cu2 O5 1.906(10) yes
Cu2 O7 1.935(9) yes
Cu2 O10 1.958(9) yes
Gd1 O1 2.391(8) yes
Gd1 O2 2.601(9) yes
Gd1 O9 2.454(8) yes
Gd1 O10 2.443(8) yes
Gd1 O11 2.331(9) yes
Gd1 O12 2.274(9) yes
Gd1 O13 2.294(10) yes
Gd1 O14 2.359(9) yes
Gd2 O5 2.379(8) yes
Gd2 O6 2.578(9) yes
Gd2 O9 2.440(9) yes
Gd2 O10 2.489(8) yes
Gd2 O15 2.350(9) yes
Gd2 O16 2.305(9) yes
Gd2 O17 2.273(8) yes
Gd2 O18 2.333(8) yes
C1 C2 1.409(17) yes
C1 C6 1.369(16) yes
C1 O1 1.329(14) yes
C2 C3 1.376(18) yes
C2 O2 1.396(14) yes
C3 C4 1.401(19) yes
C3 H31 0.930 no
C4 C5 1.37(2) yes
C4 H41 0.928 no
C5 C6 1.429(18) yes
C5 H51 0.932 no
C6 C7 1.460(19) yes
C7 N1 1.281(17) yes
C7 H71 0.932 no
C8 C9 1.511(19) yes
C8 N2 1.319(18) yes
C8 O3 1.269(16) yes
C9 C10 1.37(2) yes
C9 C14 1.38(2) yes
C10 C11 1.40(2) yes
C10 H101 0.938 no
C11 C12 1.38(3) yes
C11 H111 0.931 no
C12 C13 1.35(3) yes
C12 H121 0.931 no
C13 C14 1.40(2) yes
C13 H131 0.936 no
C14 O4 1.31(2) yes
C15 O2 1.461(16) yes
C15 H151 0.961 no
C15 H152 0.962 no
C15 H153 0.962 no
C16 C17 1.404(18) yes
C16 C21 1.419(17) yes
C16 O5 1.335(15) yes
C17 C18 1.351(17) yes
C17 O6 1.389(15) yes
C18 C19 1.398(18) yes
C18 H181 0.938 no
C19 C20 1.348(19) yes
C19 H191 0.931 no
C20 C21 1.426(17) yes
C20 H201 0.930 no
C21 C22 1.427(18) yes
C22 N3 1.284(16) yes
C22 H221 0.931 no
C23 C24 1.479(19) yes
C23 N4 1.310(17) yes
C23 O7 1.299(15) yes
C24 C25 1.40(2) yes
C24 C29 1.42(2) yes
C25 C26 1.38(2) yes
C25 H251 0.930 no
C26 C27 1.36(2) yes
C26 H261 0.935 no
C27 C28 1.37(2) yes
C27 H271 0.933 no
C28 C29 1.43(2) yes
C28 H281 0.928 no
C29 O8 1.379(19) yes
C30 O6 1.467(18) yes
C30 H301 0.958 no
C30 H302 0.960 no
C30 H303 0.961 no
C31 C32 1.53(2) yes
C31 C33 1.55(3) yes
C31 C34 1.53(3) yes
C31 C35 1.540(19) yes
C32 H321 0.962 no
C32 H322 0.959 no
C32 H323 0.961 no
C33 H331 0.956 no
C33 H332 0.960 no
C33 H333 0.959 no
C34 H341 0.961 no
C34 H342 0.961 no
C34 H343 0.962 no
C35 C36 1.390(18) yes
C35 O11 1.272(15) yes
C36 C37 1.389(17) yes
C36 H361 0.938 no
C37 C38 1.540(17) yes
C37 O12 1.300(14) yes
C38 C39 1.52(2) yes
C38 C40 1.49(2) yes
C38 C41 1.53(2) yes
C39 H391 0.959 no
C39 H392 0.962 no
C39 H393 0.960 no
C40 H401 0.961 no
C40 H402 0.960 no
C40 H403 0.958 no
C41 H411 0.957 no
C41 H412 0.959 no
C41 H413 0.961 no
C42 C43 1.53(3) yes
C42 C44 1.52(2) yes
C42 C45 1.49(2) yes
C42 C46 1.50(2) yes
C43 H431 0.960 no
C43 H432 0.962 no
C43 H433 0.958 no
C44 H441 0.960 no
C44 H442 0.961 no
C44 H443 0.962 no
C45 H451 0.961 no
C45 H452 0.960 no
C45 H453 0.962 no
C46 C47 1.39(2) yes
C46 O13 1.272(17) yes
C47 C48 1.35(2) yes
C47 H471 0.936 no
C48 C49 1.511(13) yes
C48 O14 1.270(16) yes
C49 C50 1.527(9) yes
C49 C51 1.540(9) yes
C49 C52 1.545(9) yes
C49 C500 1.526(9) yes
C49 C510 1.542(9) yes
C49 C520 1.541(9) yes
C50 H502 0.950 no
C50 H503 0.950 no
C50 H501 0.950 no
C51 H512 0.950 no
C51 H513 0.950 no
C51 H511 0.950 no
C52 H522 0.950 no
C52 H523 0.950 no
C52 H521 0.950 no
C53 C54 1.58(2) yes
C53 C55 1.51(2) yes
C53 C56 1.52(2) yes
C53 C57 1.546(18) yes
C54 H541 0.963 no
C54 H542 0.962 no
C54 H543 0.960 no
C55 H551 0.962 no
C55 H552 0.967 no
C55 H553 0.962 no
C56 H561 0.961 no
C56 H562 0.962 no
C56 H563 0.960 no
C57 C58 1.421(18) yes
C57 O15 1.248(14) yes
C58 C59 1.390(18) yes
C58 H581 0.933 no
C59 C60 1.562(19) yes
C59 O16 1.286(17) yes
C60 C61 1.51(2) yes
C60 C62 1.49(2) yes
C60 C63 1.52(2) yes
C61 H611 0.965 no
C61 H612 0.958 no
C61 H613 0.964 no
C62 H621 0.962 no
C62 H622 0.964 no
C62 H623 0.960 no
C63 H631 0.963 no
C63 H632 0.966 no
C63 H633 0.963 no
C64 C65 1.527(9) yes
C64 C66 1.537(9) yes
C64 C67 1.544(9) yes
C64 C68 1.526(13) yes
C64 C650 1.526(9) yes
C64 C660 1.537(9) yes
C64 C670 1.539(9) yes
C65 H651 0.950 no
C65 H652 0.950 no
C65 H653 0.950 no
C66 H661 0.950 no
C66 H662 0.950 no
C66 H663 0.950 no
C67 H671 0.950 no
C67 H672 0.950 no
C67 H673 0.950 no
C68 C69 1.416(18) yes
C68 O17 1.248(14) yes
C69 C70 1.378(18) yes
C69 H691 0.935 no
C70 C71 1.544(18) yes
C70 O18 1.255(15) yes
C71 C72 1.55(2) yes
C71 C73 1.56(2) yes
C71 C74 1.543(18) yes
C72 H721 0.958 no
C72 H722 0.962 no
C72 H723 0.960 no
C73 H731 0.962 no
C73 H732 0.961 no
C73 H733 0.962 no
C74 H741 0.963 no
C74 H742 0.959 no
C74 H743 0.960 no
C500 H5002 0.950 no
C500 H5003 0.950 no
C500 H5001 0.950 no
C510 H5101 0.950 no
C510 H5102 0.950 no
C510 H5103 0.950 no
C520 H5201 0.950 no
C520 H5202 0.950 no
C520 H5203 0.950 no
C650 H6501 0.950 no
C650 H6502 0.950 no
C650 H6503 0.950 no
C660 H6601 0.950 no
C660 H6602 0.950 no
C660 H6603 0.950 no
C670 H6701 0.950 no
C670 H6702 0.950 no
C670 H6703 0.950 no
N1 N2 1.389(15) yes
N3 N4 1.386(14) yes
O9 H1 0.860 no
O10 H2 0.860 no

loop_
_platon_squeeze_void_nr
_platon_squeeze_void_average_x
_platon_squeeze_void_average_y
_platon_squeeze_void_average_z
_platon_squeeze_void_volume
_platon_squeeze_void_count_electrons
_platon_squeeze_void_content
1 0.000 0.000 0.000 164 34 ' '
2 0.000 0.000 0.500 629 142 ' '
3 0.500 0.500 0.000 630 143 ' '
4 0.500 0.500 0.500 165 35 ' '
